data_2204358
loop_
_publ_author_name
'Fu, Yun-Long'
'Ren, Jia-Lin'
'Ng, Seik Weng'

_publ_section_title <i>catena</i>-Poly[[oxo(1,10-phenanthroline)vanadium(IV)]-di-\m-hydrogenphosphato]
_journal_issue 10
_journal_name_full 'Acta Crystallographica Section E'
_journal_page_first m1542
_journal_page_last m1543
_journal_paper_doi 10.1107/S1600536804023931
_journal_volume 60
_journal_year 2004
_chemical_formula_iupac '[V2 O2 (H P O4)2 (C12 H8 N2)2]'
_chemical_formula_moiety '2C12 H8 N2, 2H P O4, 2V O'
_chemical_formula_sum 'C24 H18 N4 O10 P2 V2'
_chemical_formula_weight 686.24
_chemical_name_systematic catena-Poly[bis[oxo(1,10-phenanthroline)vanadium(IV)]-di-\m-hydrogenphosphato]
_space_group_IT_number 11
_symmetry_cell_setting monoclinic
_symmetry_space_group_name_Hall '-P 2yb'
_symmetry_space_group_name_H-M 'P 1 21/m 1'
_atom_sites_solution_hydrogens geom
_atom_sites_solution_primary direct
_atom_sites_solution_secondary difmap
_audit_creation_method SHELXL-97
_cell_angle_alpha 90.00
_cell_angle_beta 102.753(4)
_cell_angle_gamma 90.00
_cell_formula_units_Z 1
_cell_length_a 9.815(2)
_cell_length_b 6.3720(10)
_cell_length_c 9.919(2)
_cell_measurement_reflns_used 298
_cell_measurement_temperature 295(2)
_cell_measurement_theta_max 19.6
_cell_measurement_theta_min 2.6
_cell_volume 605.0(2)
_computing_cell_refinement 'SAINT (Bruker, 2002)'
_computing_data_collection 'SMART (Bruker, 2002)'
_computing_data_reduction SAINT
_computing_molecular_graphics 'ORTEPII (Johnson, 1976)'
_computing_publication_material SHELXL97
_computing_structure_refinement 'SHELXL97 (Sheldrick, 1997)'
_computing_structure_solution 'Atomic coordinates taken from the published As analog (Hou et al., 2004)'
_diffrn_ambient_temperature 295(2)
_diffrn_measured_fraction_theta_full 0.988
_diffrn_measured_fraction_theta_max 0.988
_diffrn_measurement_device_type 'Bruker APEX area-detector diffractometer'
_diffrn_measurement_method '\f and \w scan'
_diffrn_radiation_monochromator graphite
_diffrn_radiation_source 'fine-focus sealed tube'
_diffrn_radiation_type MoK\a
_diffrn_radiation_wavelength 0.71073
_diffrn_reflns_av_R_equivalents 0.0722
_diffrn_reflns_av_sigmaI/netI 0.1085
_diffrn_reflns_limit_h_max 12
_diffrn_reflns_limit_h_min -12
_diffrn_reflns_limit_k_max 6
_diffrn_reflns_limit_k_min -8
_diffrn_reflns_limit_l_max 12
_diffrn_reflns_limit_l_min -12
_diffrn_reflns_number 3639
_diffrn_reflns_theta_full 27.05
_diffrn_reflns_theta_max 27.05
_diffrn_reflns_theta_min 2.13
_diffrn_standards_decay_% 0
_diffrn_standards_interval_count 0
_diffrn_standards_interval_time 0
_diffrn_standards_number 0
_exptl_absorpt_coefficient_mu 0.977
_exptl_absorpt_correction_T_max 0.971
_exptl_absorpt_correction_T_min 0.368
_exptl_absorpt_correction_type multi-scan
_exptl_absorpt_process_details '(SADABS; Bruker, 2002)'
_exptl_crystal_colour Red
_exptl_crystal_density_diffrn 1.884
_exptl_crystal_density_method 'not measured'
_exptl_crystal_description Prism
_exptl_crystal_F_000 346
_exptl_crystal_size_max 0.10
_exptl_crystal_size_mid 0.10
_exptl_crystal_size_min 0.03
_refine_diff_density_max 1.076
_refine_diff_density_min -0.698
_refine_ls_extinction_method none
_refine_ls_goodness_of_fit_ref 1.094
_refine_ls_hydrogen_treatment constr
_refine_ls_matrix_type full
_refine_ls_number_parameters 124
_refine_ls_number_reflns 1434
_refine_ls_number_restraints 0
_refine_ls_restrained_S_all 1.094
_refine_ls_R_factor_all 0.1203
_refine_ls_R_factor_gt 0.0637
_refine_ls_shift/su_max 0.001
_refine_ls_shift/su_mean <0.001
_refine_ls_structure_factor_coef Fsqd
_refine_ls_weighting_details 'calc w=1/[\s^2^(Fo^2^)+(0.1170P)^2^+0.0738P] where P=(Fo^2^+2Fc^2^)/3'
_refine_ls_weighting_scheme calc
_refine_ls_wR_factor_gt 0.1497
_refine_ls_wR_factor_ref 0.2241
_reflns_number_gt 852
_reflns_number_total 1434
_reflns_threshold_expression I>2\s(I)
_cod_data_source_file kp6002.cif
_cod_data_source_block I
_cod_depositor_comments
;
The following automatic conversions were performed:
'_exptl_absorpt_correction_type' value 'Multi-scan' changed to
'multi-scan' according to
'/home/saulius/struct/CIF-dictionaries/cif_core.dic' dictionary named
'cif_core.dic' version 2.4.1 from 2010-06-29.

Automatic conversion script
Id: cif_fix_enum 1527 2010-12-29 10:47:43Z saulius 

The following automatic conversions were performed:

'_exptl_absorpt_correction_type' value 'Multi-scan' changed to
'multi-scan' according to
/home/saulius/struct/CIF-dictionaries/cif_core.dic dictionary named
'cif_core.dic' version 2.4.1 from 2010-06-29.

Automatic conversion script
Id: cif_fix_values 1715 2011-07-08 13:25:40Z adriana 
;
_cod_original_sg_symbol_H-M 'P 21/m'
_cod_database_code 2204358
_cod_database_fobs_code 2204358

loop_
_symmetry_equiv_pos_as_xyz
'x, y, z'
'-x, y+1/2, -z'
'-x, -y, -z'
'x, -y-1/2, z'

loop_
_atom_site_label
_atom_site_fract_x
_atom_site_fract_y
_atom_site_fract_z
_atom_site_U_iso_or_equiv
_atom_site_adp_type
_atom_site_calc_flag
_atom_site_refinement_flags
_atom_site_occupancy
_atom_site_type_symbol
V1 0.79737(17) 0.2500 0.93114(16) 0.0174(5) Uani d S 1 V
P1 1.1208(3) 0.2500 1.0954(2) 0.0172(6) Uani d S 1 P
O1 0.7622(8) 0.2500 1.0819(7) 0.0362(19) Uani d S 1 O
O2 1.0564(7) 0.2500 1.2251(7) 0.0332(18) Uani d S 1 O
H2o 0.9676 0.2500 1.2095 0.040 Uiso d S 1 H
O3 1.2121(5) 0.4404(7) 1.1025(5) 0.0259(12) Uani d . 1 O
O4 1.0024(7) 0.2500 0.9677(6) 0.0227(16) Uani d S 1 O
N1 0.5831(8) 0.2500 0.8254(8) 0.0191(17) Uani d S 1 N
N2 0.7975(8) 0.2500 0.7005(8) 0.0204(18) Uani d S 1 N
C1 0.4727(11) 0.2500 0.8872(11) 0.031(3) Uani d S 1 C
H1 0.4904 0.2500 0.9832 0.037 Uiso calc SR 1 H
C2 0.3422(11) 0.2500 0.8182(13) 0.040(3) Uani d S 1 C
H2 0.2700 0.2500 0.8652 0.048 Uiso calc SR 1 H
C3 0.3130(11) 0.2500 0.6771(13) 0.037(3) Uani d S 1 C
H3 0.2203 0.2500 0.6288 0.044 Uiso calc SR 1 H
C4 0.4161(10) 0.2500 0.6054(11) 0.024(2) Uani d S 1 C
C5 0.3963(11) 0.2500 0.4587(11) 0.029(2) Uani d S 1 C
H5 0.3056 0.2500 0.4052 0.034 Uiso calc SR 1 H
C6 0.5020(13) 0.2500 0.3953(11) 0.033(3) Uani d S 1 C
H6 0.4842 0.2500 0.2992 0.040 Uiso calc SR 1 H
C7 0.6405(10) 0.2500 0.4720(10) 0.024(2) Uani d S 1 C
C8 0.7593(13) 0.2500 0.4133(11) 0.040(3) Uani d S 1 C
H8 0.7485 0.2500 0.3177 0.049 Uiso calc SR 1 H
C9 0.8927(12) 0.2500 0.4989(12) 0.034(3) Uani d S 1 C
H9 0.9720 0.2500 0.4620 0.041 Uiso calc SR 1 H
C10 0.9038(11) 0.2500 0.6422(11) 0.029(2) Uani d S 1 C
H10 0.9928 0.2500 0.6991 0.035 Uiso calc SR 1 H
C11 0.6656(9) 0.2500 0.6168(9) 0.018(2) Uani d S 1 C
C12 0.5529(10) 0.2500 0.6844(10) 0.021(2) Uani d S 1 C

loop_
_atom_site_aniso_label
_atom_site_aniso_U_11
_atom_site_aniso_U_22
_atom_site_aniso_U_33
_atom_site_aniso_U_12
_atom_site_aniso_U_13
_atom_site_aniso_U_23
V1 0.0230(10) 0.0119(8) 0.0156(9) 0.000 0.0003(6) 0.000
P1 0.0191(14) 0.0123(12) 0.0179(14) 0.000 -0.0012(10) 0.000
O1 0.054(5) 0.036(4) 0.018(4) 0.000 0.009(3) 0.000
O2 0.030(4) 0.052(5) 0.017(4) 0.000 0.004(3) 0.000
O3 0.035(3) 0.012(2) 0.028(3) 0.001(2) 0.001(2) -0.001(2)
O4 0.026(4) 0.024(4) 0.017(4) 0.000 0.000(3) 0.000
N1 0.019(4) 0.018(4) 0.020(4) 0.000 0.005(3) 0.000
N2 0.020(4) 0.019(4) 0.025(5) 0.000 0.009(4) 0.000
C1 0.041(7) 0.028(6) 0.031(6) 0.000 0.022(5) 0.000
C2 0.014(6) 0.055(8) 0.056(8) 0.000 0.016(5) 0.000
C3 0.027(6) 0.031(6) 0.050(8) 0.000 0.004(5) 0.000
C4 0.013(5) 0.024(5) 0.031(6) 0.000 0.000(4) 0.000
C5 0.016(5) 0.026(5) 0.038(7) 0.000 -0.008(5) 0.000
C6 0.053(8) 0.026(6) 0.016(5) 0.000 -0.002(5) 0.000
C7 0.025(6) 0.026(5) 0.020(5) 0.000 0.000(4) 0.000
C8 0.077(10) 0.026(6) 0.021(6) 0.000 0.016(6) 0.000
C9 0.026(6) 0.046(7) 0.036(6) 0.000 0.017(5) 0.000
C10 0.022(6) 0.035(6) 0.031(6) 0.000 0.005(5) 0.000
C11 0.018(5) 0.014(4) 0.018(5) 0.000 -0.001(4) 0.000
C12 0.021(5) 0.018(5) 0.023(5) 0.000 0.003(4) 0.000

loop_
_atom_type_symbol
_atom_type_description
_atom_type_scat_dispersion_real
_atom_type_scat_dispersion_imag
_atom_type_scat_source
C C 0.0033 0.0016 'International Tables Vol C Tables 4.2.6.8 and 6.1.1.4'
H H 0.0000 0.0000 'International Tables Vol C Tables 4.2.6.8 and 6.1.1.4'
N N 0.0061 0.0033 'International Tables Vol C Tables 4.2.6.8 and 6.1.1.4'
O O 0.0106 0.0060 'International Tables Vol C Tables 4.2.6.8 and 6.1.1.4'
P P 0.1023 0.0942 'International Tables Vol C Tables 4.2.6.8 and 6.1.1.4'
V V 0.3005 0.5294 'International Tables Vol C Tables 4.2.6.8 and 6.1.1.4'

loop_
_geom_angle_atom_site_label_1
_geom_angle_atom_site_label_2
_geom_angle_atom_site_label_3
_geom_angle_site_symmetry_1
_geom_angle_site_symmetry_3
_geom_angle
_geom_angle_publ_flag
O1 V1 O3 . 2_747 98.30(10) yes
O1 V1 O3 . 3_767 98.30(10) yes
O1 V1 O4 . . 104.5(3) yes
O1 V1 N1 . . 93.8(4) yes
O1 V1 N2 . . 167.9(4) yes
O3 V1 O3 2_747 3_767 161.2(3) yes
O3 V1 O4 2_747 . 92.20(10) yes
O3 V1 N1 2_747 . 85.00(10) yes
O3 V1 N2 2_747 . 81.00(10) yes
O3 V1 O4 3_767 . 92.2(2) yes
O3 V1 N1 3_767 . 85.00(10) yes
O3 V1 N2 3_767 . 81.00(10) yes
O4 V1 N1 . . 161.7(3) yes
O4 V1 N2 . . 87.6(3) yes
N1 V1 N2 . . 74.1(3) yes
O3 P1 O3 . 4_565 107.9(4) no
O3 P1 O4 . . 112.3(2) no
O3 P1 O4 4_565 . 112.3(2) no
O3 P1 O2 . . 108.0(3) no
O3 P1 O2 4_565 . 108.0(3) no
O4 P1 O2 . . 108.3(4) no
P1 O2 H2o . . 115.9 no
P1 O3 V1 . 3_767 141.7(3) no
P1 O4 V1 . . 135.9(4) no
C1 N1 C12 . . 116.6(9) no
C1 N1 V1 . . 125.2(7) no
C12 N1 V1 . . 118.2(6) no
C10 N2 C11 . . 118.2(8) no
C10 N2 V1 . . 128.5(7) no
C11 N2 V1 . . 113.3(6) no
C2 C1 N1 . . 123.3(10) no
C2 C1 H1 . . 118.3 no
N1 C1 H1 . . 118.3 no
C1 C2 C3 . . 119.6(11) no
C1 C2 H2 . . 120.2 no
C3 C2 H2 . . 120.2 no
C4 C3 C2 . . 121.6(11) no
C4 C3 H3 . . 119.2 no
C2 C3 H3 . . 119.2 no
C3 C4 C12 . . 116.1(10) no
C3 C4 C5 . . 125.8(10) no
C12 C4 C5 . . 118.0(9) no
C6 C5 C4 . . 122.7(10) no
C6 C5 H5 . . 118.7 no
C4 C5 H5 . . 118.7 no
C5 C6 C7 . . 120.5(10) no
C5 C6 H6 . . 119.7 no
C7 C6 H6 . . 119.7 no
C11 C7 C6 . . 119.1(9) no
C11 C7 C8 . . 116.6(9) no
C6 C7 C8 . . 124.3(10) no
C9 C8 C7 . . 119.9(10) no
C9 C8 H8 . . 120.1 no
C7 C8 H8 . . 120.1 no
C8 C9 C10 . . 118.0(10) no
C8 C9 H9 . . 121.0 no
C10 C9 H9 . . 121.0 no
N2 C10 C9 . . 124.1(10) no
N2 C10 H10 . . 117.9 no
C9 C10 H10 . . 117.9 no
N2 C11 C7 . . 123.2(9) no
N2 C11 C12 . . 116.4(8) no
C7 C11 C12 . . 120.4(9) no
N1 C12 C4 . . 122.7(9) no
N1 C12 C11 . . 118.0(9) no
C4 C12 C11 . . 119.3(9) no

loop_
_geom_bond_atom_site_label_1
_geom_bond_atom_site_label_2
_geom_bond_site_symmetry_2
_geom_bond_distance
_geom_bond_publ_flag
V1 O1 . 1.607(7) yes
V1 O3 2_747 2.000(4) yes
V1 O3 3_767 2.000(4) yes
V1 O4 . 1.964(7) yes
V1 N1 . 2.133(8) yes
V1 N2 . 2.288(8) yes
P1 O3 . 1.500(5) no
P1 O3 4_565 1.500(5) no
P1 O4 . 1.518(7) no
P1 O2 . 1.554(7) no
O2 H2o . 0.85 no
N1 C1 . 1.358(12) no
N1 C12 . 1.364(12) no
N2 C10 . 1.300(12) no
N2 C11 . 1.375(12) no
C1 C2 . 1.312(16) no
C1 H1 . 0.9300 no
C2 C3 . 1.366(16) no
C2 H2 . 0.9300 no
C3 C4 . 1.359(14) no
C3 H3 . 0.9300 no
C4 C12 . 1.397(13) no
C4 C5 . 1.424(14) no
C5 C6 . 1.327(15) no
C5 H5 . 0.9300 no
C6 C7 . 1.403(15) no
C6 H6 . 0.9300 no
C7 C11 . 1.402(13) no
C7 C8 . 1.414(15) no
C8 C9 . 1.395(17) no
C8 H8 . 0.9300 no
C9 C10 . 1.401(15) no
C9 H9 . 0.9300 no
C10 H10 . 0.9300 no
C11 C12 . 1.415(13) no

loop_
_geom_hbond_atom_site_label_D
_geom_hbond_atom_site_label_H
_geom_hbond_atom_site_label_A
_geom_hbond_distance_DH
_geom_hbond_distance_HA
_geom_hbond_distance_DA
_geom_hbond_angle_DHA
_geom_hbond_publ_flag
O2 H2o O1 0.85 2.13 2.920(10) 155 no

loop_
_geom_torsion_atom_site_label_1
_geom_torsion_atom_site_label_2
_geom_torsion_atom_site_label_3
_geom_torsion_atom_site_label_4
_geom_torsion_site_symmetry_1
_geom_torsion_site_symmetry_4
_geom_torsion
_geom_torsion_publ_flag
O3 P1 O3 V1 4_565 3_767 164.9(2) no
O4 P1 O3 V1 . 3_767 40.7(6) no
O2 P1 O3 V1 . 3_767 -78.7(5) no
O3 P1 O4 V1 . . -119.1(2) no
O3 P1 O4 V1 4_565 . 119.1(2) no
O2 P1 O4 V1 . . 0.000(2) no
O1 V1 O4 P1 . . 0.0000(10) no
O3 V1 O4 P1 2_747 . -99.13(14) no
O3 V1 O4 P1 3_767 . 99.13(14) no
N1 V1 O4 P1 . . 180.000(3) no
N2 V1 O4 P1 . . 180.0000(10) no
O1 V1 N1 C1 . . 0.000(3) no
O4 V1 N1 C1 . . 180.000(4) no
O3 V1 N1 C1 2_747 . 97.99(14) no
O3 V1 N1 C1 3_767 . -97.99(14) no
N2 V1 N1 C1 . . 180.000(4) no
O1 V1 N1 C12 . . 180.000(2) no
O4 V1 N1 C12 . . 0.000(5) no
O3 V1 N1 C12 2_747 . -82.01(14) no
O3 V1 N1 C12 3_767 . 82.01(14) no
N2 V1 N1 C12 . . 0.000(2) no
O1 V1 N2 C10 . . 180.000(5) no
O4 V1 N2 C10 . . 0.000(2) no
O3 V1 N2 C10 2_747 . -92.63(14) no
O3 V1 N2 C10 3_767 . 92.63(14) no
N1 V1 N2 C10 . . 180.000(3) no
O1 V1 N2 C11 . . 0.000(6) no
O4 V1 N2 C11 . . 180.000(2) no
O3 V1 N2 C11 2_747 . 87.37(14) no
O3 V1 N2 C11 3_767 . -87.37(14) no
N1 V1 N2 C11 . . 0.000(2) no
C12 N1 C1 C2 . . 0.000(5) no
V1 N1 C1 C2 . . 180.000(4) no
N1 C1 C2 C3 . . 0.000(5) no
C1 C2 C3 C4 . . 0.000(5) no
C2 C3 C4 C12 . . 0.000(4) no
C2 C3 C4 C5 . . 180.000(4) no
C3 C4 C5 C6 . . 180.000(2) no
C12 C4 C5 C6 . . 0.000(3) no
C4 C5 C6 C7 . . 0.000(3) no
C5 C6 C7 C11 . . 0.000(2) no
C5 C6 C7 C8 . . 180.000(2) no
C11 C7 C8 C9 . . 0.000(3) no
C6 C7 C8 C9 . . 180.000(2) no
C7 C8 C9 C10 . . 0.000(2) no
C11 N2 C10 C9 . . 0.000(3) no
V1 N2 C10 C9 . . 180.000(3) no
C8 C9 C10 N2 . . 0.000(3) no
C10 N2 C11 C7 . . 0.000(3) no
V1 N2 C11 C7 . . 180.000(2) no
C10 N2 C11 C12 . . 180.000(2) no
V1 N2 C11 C12 . . 0.000(2) no
C6 C7 C11 N2 . . 180.000(2) no
C8 C7 C11 N2 . . 0.000(2) no
C6 C7 C11 C12 . . 0.000(3) no
C8 C7 C11 C12 . . 180.000(2) no
C1 N1 C12 C4 . . 0.000(3) no
V1 N1 C12 C4 . . 180.000(2) no
C1 N1 C12 C11 . . 180.000(3) no
V1 N1 C12 C11 . . 0.000(3) no
C3 C4 C12 N1 . . 0.000(3) no
C5 C4 C12 N1 . . 180.000(2) no
C3 C4 C12 C11 . . 180.000(3) no
C5 C4 C12 C11 . . 0.000(3) no
N2 C11 C12 N1 . . 0.000(3) no
C7 C11 C12 N1 . . 180.000(2) no
N2 C11 C12 C4 . . 180.000(3) no
C7 C11 C12 C4 . . 0.000(3) no
